data_2015598
loop_
_publ_author_name
'Li, Chen-Guang'
'Robinson, Paul D.'
'Dyer, Daniel J.'

_publ_section_title
;
 A hydrogen-bonded heterodimer of
 1-(4-hexyloxyphenyl)pyridin-4(1<i>H</i>)-one with 4-cyanobenzoic acid
;
_journal_coeditor_code GA3021
_journal_issue 10
_journal_name_full 'Acta Crystallographica Section C'
_journal_page_first o596
_journal_page_last o598
_journal_paper_doi 10.1107/S0108270106033117
_journal_volume 62
_journal_year 2006
_chemical_formula_iupac 'C17 H21 N1 O2 , C8 H5 N1 O2'
_chemical_formula_moiety 'C17 H21 N1 O2 , C8 H5 N1 O2'
_chemical_formula_sum 'C25 H26 N2 O4'
_chemical_formula_weight 418.48
_chemical_name_systematic
;
1-[4-(hexyloxy)phenyl]pyridin-4(1H)-one--4-cyanobenzoic acid (1/1)
;
_space_group_IT_number 14
_symmetry_cell_setting monoclinic
_symmetry_space_group_name_Hall '-P 2ybc'
_symmetry_space_group_name_H-M 'P 1 21/c 1'
_atom_sites_solution_hydrogens geom
_atom_sites_solution_primary direct
_atom_sites_solution_secondary difmap
_cell_angle_alpha 90.00
_cell_angle_beta 102.434(2)
_cell_angle_gamma 90.00
_cell_formula_units_Z 4
_cell_length_a 14.4115(6)
_cell_length_b 11.4432(4)
_cell_length_c 13.4320(5)
_cell_measurement_reflns_used 9833
_cell_measurement_temperature 100(2)
_cell_measurement_theta_max 26.37
_cell_measurement_theta_min 2.36
_cell_volume 2163.16(14)
_computing_cell_refinement 'SAINT (Bruker, 2005)'
_computing_data_collection 'APEX2 (Bruker, 2005)'
_computing_data_reduction 'SAINT and SADABS (Bruker, 2005)'
_computing_molecular_graphics 'PLATON (Spek, 2003) and SHELXTL (Bruker, 2005)'
_computing_publication_material 'SHELXL97 and PLATON'
_computing_structure_refinement
;
LS in TEXSAN (Molecular Structure Corporation, 1997) and
SHELXL97 (Sheldrick, 1997)
;
_computing_structure_solution 'SIR92 (Burla <i>et al.</i>,  1989)'
_diffrn_ambient_temperature 100(2)
_diffrn_measured_fraction_theta_full 0.999
_diffrn_measured_fraction_theta_max 0.999
_diffrn_measurement_device_type 'Bruker Kappa APEXII CCD area-detector'
_diffrn_measurement_method '\f and \w'
_diffrn_radiation_monochromator graphite
_diffrn_radiation_source 'X-ray tube'
_diffrn_radiation_type 'Mo K\a'
_diffrn_radiation_wavelength 0.71073
_diffrn_reflns_av_R_equivalents 0.077
_diffrn_reflns_av_sigmaI/netI 0.041
_diffrn_reflns_limit_h_max 18
_diffrn_reflns_limit_h_min -18
_diffrn_reflns_limit_k_max 14
_diffrn_reflns_limit_k_min -14
_diffrn_reflns_limit_l_max 16
_diffrn_reflns_limit_l_min -16
_diffrn_reflns_number 53973
_diffrn_reflns_theta_full 26.47
_diffrn_reflns_theta_max 26.47
_diffrn_reflns_theta_min 1.45
_diffrn_standards_decay_% 0
_diffrn_standards_number 0
_exptl_absorpt_coefficient_mu 0.087
_exptl_absorpt_correction_T_max 0.986
_exptl_absorpt_correction_T_min 0.773
_exptl_absorpt_correction_type multi-scan
_exptl_absorpt_process_details '(SADABS; Bruker, 2005)'
_exptl_crystal_colour colorless
_exptl_crystal_density_diffrn 1.285
_exptl_crystal_density_method 'not measured'
_exptl_crystal_description block-like
_exptl_crystal_F_000 888
_exptl_crystal_size_max 0.30
_exptl_crystal_size_mid 0.22
_exptl_crystal_size_min 0.16
_refine_diff_density_max 0.26
_refine_diff_density_min -0.29
_refine_ls_extinction_coef 0.0027(6)
_refine_ls_extinction_expression Fc^*^=kFc[1+0.001xFc^2^\l^3^/sin(2\q)]^-1/4^
_refine_ls_extinction_method 'SHELXL97 (Sheldrick, 1997)'
_refine_ls_goodness_of_fit_ref 1.083
_refine_ls_hydrogen_treatment constr
_refine_ls_matrix_type full
_refine_ls_number_parameters 283
_refine_ls_number_reflns 4460
_refine_ls_number_restraints 0
_refine_ls_restrained_S_all 1.083
_refine_ls_R_factor_all 0.074
_refine_ls_R_factor_gt 0.050
_refine_ls_shift/su_max 0.000
_refine_ls_shift/su_mean 0.000
_refine_ls_structure_factor_coef Fsqd
_refine_ls_weighting_details 'calc w = 1/[\s^2^(Fo^2^)+(0.0598P)^2^+0.5135P] where P=(Fo^2^+2Fc^2^)/3'
_refine_ls_weighting_scheme calc
_refine_ls_wR_factor_gt 0.112
_refine_ls_wR_factor_ref 0.123
_reflns_number_gt 3365
_reflns_number_total 4460
_reflns_threshold_expression I>2\s(I)
_cod_data_source_file ga3021.cif
_cod_data_source_block I
_cod_depositor_comments
;
The following automatic conversions were performed:
'_geom_hbond_publ_flag' value 'Y' changed to 'y' according to
'/home/saulius/struct/CIF-dictionaries/cif_core.dic' dictionary named
'cif_core.dic' version 2.4.1 from 2010-06-29 (6 times).

Automatic conversion script
Id: cif_fix_enum 1527 2010-12-29 10:47:43Z saulius 

The following automatic conversions were performed:

'_geom_hbond_publ_flag' value 'Y' changed to 'y' according to
/home/saulius/struct/CIF-dictionaries/cif_core.dic dictionary named
'cif_core.dic' version 2.4.1 from 2010-06-29 (6 times).

Automatic conversion script
Id: cif_fix_values 1715 2011-07-08 13:25:40Z adriana 
;
_cod_original_sg_symbol_H-M 'P 21/c'
_cod_database_code 2015598
_cod_database_fobs_code 2015598

loop_
_symmetry_equiv_pos_as_xyz
'x, y, z'
'-x, y+1/2, -z+1/2'
'-x, -y, -z'
'x, -y-1/2, z-1/2'

loop_
_atom_site_type_symbol
_atom_site_label
_atom_site_fract_x
_atom_site_fract_y
_atom_site_fract_z
_atom_site_U_iso_or_equiv
_atom_site_adp_type
_atom_site_calc_flag
_atom_site_refinement_flags
_atom_site_occupancy
O O1 0.78847(9) 0.26899(10) 1.27242(9) 0.0198(3) Uani d . 1
O O2 0.42137(9) 0.55754(10) 0.63528(9) 0.0214(3) Uani d . 1
O O3 0.36128(9) 0.47288(10) 0.45967(9) 0.0231(3) Uani d . 1
H H3 0.3867 0.4842 0.5213 0.035 Uiso calc R 1
O O4 0.41806(9) 0.29167(10) 0.49454(9) 0.0228(3) Uani d . 1
N N1 0.59803(10) 0.44438(12) 0.89741(10) 0.0153(3) Uani d . 1
N N2 0.14883(12) 0.20871(16) -0.04889(13) 0.0330(4) Uani d . 1
C C1 0.47803(12) 0.52251(14) 0.71540(13) 0.0164(4) Uani d . 1
C C2 0.53097(12) 0.41614(14) 0.72134(13) 0.0170(4) Uani d . 1
H H2 0.5259 0.3693 0.6620 0.020 Uiso calc R 1
C C3 0.58791(12) 0.38094(14) 0.80941(13) 0.0166(4) Uani d . 1
H H3A 0.6221 0.3098 0.8104 0.020 Uiso calc R 1
C C4 0.55015(12) 0.54816(14) 0.89433(13) 0.0171(4) Uani d . 1
H H4 0.5575 0.5936 0.9547 0.021 Uiso calc R 1
C C5 0.49304(13) 0.58744(14) 0.80811(13) 0.0184(4) Uani d . 1
H H5 0.4619 0.6604 0.8090 0.022 Uiso calc R 1
C C6 0.65233(12) 0.40105(14) 0.99267(13) 0.0157(4) Uani d . 1
C C7 0.64668(12) 0.28313(14) 1.01624(13) 0.0167(4) Uani d . 1
H H7 0.6096 0.2312 0.9685 0.020 Uiso calc R 1
C C8 0.69520(12) 0.24247(15) 1.10915(13) 0.0173(4) Uani d . 1
H H8 0.6932 0.1616 1.1244 0.021 Uiso calc R 1
C C9 0.74727(12) 0.31799(14) 1.18134(13) 0.0165(4) Uani d . 1
C C10 0.75397(12) 0.43574(14) 1.15666(13) 0.0186(4) Uani d . 1
H H10 0.7905 0.4879 1.2046 0.022 Uiso calc R 1
C C11 0.70714(12) 0.47612(14) 1.06199(13) 0.0182(4) Uani d . 1
H H11 0.7127 0.5559 1.0445 0.022 Uiso calc R 1
C C12 0.83844(13) 0.34508(15) 1.35125(13) 0.0216(4) Uani d . 1
H H12A 0.7941 0.4036 1.3691 0.026 Uiso calc R 1
H H12B 0.8894 0.3871 1.3270 0.026 Uiso calc R 1
C C13 0.88061(13) 0.27279(15) 1.44329(13) 0.0201(4) Uani d . 1
H H13A 0.9273 0.2172 1.4258 0.024 Uiso calc R 1
H H13B 0.8298 0.2271 1.4644 0.024 Uiso calc R 1
C C14 0.92947(13) 0.35037(15) 1.53098(13) 0.0212(4) Uani d . 1
H H14A 0.8822 0.4053 1.5482 0.025 Uiso calc R 1
H H14B 0.9791 0.3972 1.5086 0.025 Uiso calc R 1
C C15 0.97504(13) 0.28175(15) 1.62619(13) 0.0202(4) Uani d . 1
H H15A 1.0159 0.2199 1.6069 0.024 Uiso calc R 1
H H15B 0.9243 0.2430 1.6534 0.024 Uiso calc R 1
C C16 1.03466(13) 0.35659(16) 1.71004(14) 0.0239(4) Uani d . 1
H H16A 1.0654 0.3051 1.7668 0.029 Uiso calc R 1
H H16B 1.0856 0.3951 1.6829 0.029 Uiso calc R 1
C C17 0.97755(14) 0.44982(17) 1.75139(15) 0.0281(5) Uani d . 1
H H17A 0.9549 0.5082 1.6983 0.042 Uiso calc R 1
H H17B 1.0179 0.4878 1.8105 0.042 Uiso calc R 1
H H17C 0.9230 0.4134 1.7719 0.042 Uiso calc R 1
C C18 0.37320(12) 0.36264(14) 0.43596(13) 0.0180(4) Uani d . 1
C C19 0.32482(12) 0.33306(14) 0.32950(13) 0.0167(4) Uani d . 1
C C20 0.34235(12) 0.22445(14) 0.29059(14) 0.0186(4) Uani d . 1
H H20 0.3848 0.1715 0.3319 0.022 Uiso calc R 1
C C21 0.29854(13) 0.19297(15) 0.19244(14) 0.0212(4) Uani d . 1
H H21 0.3109 0.1188 0.1662 0.025 Uiso calc R 1
C C22 0.23637(12) 0.27047(15) 0.13243(13) 0.0187(4) Uani d . 1
C C23 0.21814(13) 0.37975(15) 0.17067(14) 0.0213(4) Uani d . 1
H H23 0.1755 0.4326 0.1295 0.026 Uiso calc R 1
C C24 0.26244(12) 0.40992(15) 0.26823(13) 0.0198(4) Uani d . 1
H H24 0.2504 0.4842 0.2943 0.024 Uiso calc R 1
C C25 0.18831(13) 0.23658(16) 0.03127(15) 0.0228(4) Uani d . 1

loop_
_atom_site_aniso_label
_atom_site_aniso_U_11
_atom_site_aniso_U_22
_atom_site_aniso_U_33
_atom_site_aniso_U_12
_atom_site_aniso_U_13
_atom_site_aniso_U_23
O1 0.0267(7) 0.0127(6) 0.0174(7) -0.0011(5) -0.0010(5) 0.0006(5)
O2 0.0315(7) 0.0106(6) 0.0192(7) 0.0019(5) -0.0007(6) 0.0009(5)
O3 0.0384(8) 0.0089(6) 0.0190(7) 0.0028(5) -0.0008(6) -0.0006(5)
O4 0.0311(7) 0.0118(6) 0.0235(7) 0.0027(5) 0.0014(6) 0.0037(5)
N1 0.0204(8) 0.0071(7) 0.0180(8) 0.0000(6) 0.0030(6) 0.0000(6)
N2 0.0338(10) 0.0377(10) 0.0268(10) 0.0023(8) 0.0050(8) -0.0061(8)
C1 0.0222(9) 0.0091(8) 0.0178(9) -0.0030(7) 0.0041(7) 0.0019(7)
C2 0.0229(10) 0.0093(8) 0.0186(9) -0.0005(7) 0.0039(8) -0.0028(7)
C3 0.0219(9) 0.0080(8) 0.0197(9) 0.0007(7) 0.0044(8) -0.0023(7)
C4 0.0242(10) 0.0062(8) 0.0214(9) 0.0001(7) 0.0059(8) -0.0020(7)
C5 0.0265(10) 0.0074(8) 0.0214(9) 0.0011(7) 0.0055(8) 0.0002(7)
C6 0.0192(9) 0.0118(8) 0.0156(9) 0.0015(7) 0.0028(7) -0.0002(7)
C7 0.0207(9) 0.0097(8) 0.0196(9) -0.0009(7) 0.0042(7) -0.0040(7)
C8 0.0210(9) 0.0076(8) 0.0235(10) 0.0007(7) 0.0053(8) -0.0001(7)
C9 0.0186(9) 0.0133(8) 0.0170(9) 0.0019(7) 0.0027(7) 0.0012(7)
C10 0.0233(10) 0.0110(8) 0.0201(9) -0.0028(7) 0.0017(8) -0.0035(7)
C11 0.0242(10) 0.0082(8) 0.0217(10) -0.0021(7) 0.0039(8) 0.0002(7)
C12 0.0282(10) 0.0139(9) 0.0199(10) -0.0028(8) -0.0008(8) -0.0019(7)
C13 0.0241(10) 0.0150(9) 0.0205(10) -0.0005(7) 0.0036(8) 0.0013(7)
C14 0.0265(10) 0.0148(9) 0.0203(10) 0.0000(7) 0.0008(8) 0.0018(7)
C15 0.0224(10) 0.0162(9) 0.0215(10) 0.0001(7) 0.0038(8) 0.0010(7)
C16 0.0265(10) 0.0207(9) 0.0220(10) 0.0001(8) -0.0002(8) 0.0003(8)
C17 0.0337(12) 0.0248(10) 0.0251(10) -0.0013(9) 0.0045(9) -0.0032(8)
C18 0.0222(10) 0.0102(8) 0.0227(10) -0.0009(7) 0.0073(8) 0.0029(7)
C19 0.0208(9) 0.0098(8) 0.0208(9) -0.0016(7) 0.0071(8) 0.0015(7)
C20 0.0232(10) 0.0094(8) 0.0239(10) 0.0011(7) 0.0069(8) 0.0030(7)
C21 0.0275(10) 0.0117(8) 0.0255(10) -0.0009(7) 0.0085(8) -0.0024(7)
C22 0.0214(9) 0.0160(9) 0.0197(9) -0.0028(7) 0.0064(8) -0.0004(7)
C23 0.0231(10) 0.0146(9) 0.0254(10) 0.0011(7) 0.0035(8) 0.0026(7)
C24 0.0254(10) 0.0089(8) 0.0249(10) -0.0001(7) 0.0049(8) -0.0008(7)
C25 0.0245(10) 0.0189(9) 0.0257(11) 0.0017(8) 0.0069(9) -0.0005(8)

loop_
_atom_type_symbol
_atom_type_description
_atom_type_scat_dispersion_real
_atom_type_scat_dispersion_imag
_atom_type_scat_source
C C 0.0033 0.0016 'International Tables Vol C Tables 4.2.6.8 and 6.1.1.4'
H H 0.0000 0.0000 'International Tables Vol C Tables 4.2.6.8 and 6.1.1.4'
N N 0.0061 0.0033 'International Tables Vol C Tables 4.2.6.8 and 6.1.1.4'
O O 0.0106 0.0060 'International Tables Vol C Tables 4.2.6.8 and 6.1.1.4'

loop_
_geom_angle_atom_site_label_1
_geom_angle_atom_site_label_2
_geom_angle_atom_site_label_3
_geom_angle
C9 O1 C12 117.70(13)
C18 O3 H3 109.5
C3 N1 C4 118.34(14)
C3 N1 C6 121.51(14)
C4 N1 C6 120.03(14)
O2 C1 C5 121.70(15)
O2 C1 C2 123.72(15)
C5 C1 C2 114.58(15)
C3 C2 C1 121.34(15)
C3 C2 H2 119.3
C1 C2 H2 119.3
C2 C3 N1 122.09(15)
C2 C3 H3A 119.0
N1 C3 H3A 119.0
C5 C4 N1 121.77(15)
C5 C4 H4 119.1
N1 C4 H4 119.1
C4 C5 C1 121.82(16)
C4 C5 H5 119.1
C1 C5 H5 119.1
C11 C6 C7 120.13(16)
C11 C6 N1 120.53(15)
C7 C6 N1 119.31(15)
C8 C7 C6 119.43(16)
C8 C7 H7 120.3
C6 C7 H7 120.3
C7 C8 C9 121.02(16)
C7 C8 H8 119.5
C9 C8 H8 119.5
O1 C9 C8 115.85(15)
O1 C9 C10 124.91(15)
C8 C9 C10 119.24(16)
C11 C10 C9 119.69(16)
C11 C10 H10 120.2
C9 C10 H10 120.2
C6 C11 C10 120.40(16)
C6 C11 H11 119.8
C10 C11 H11 119.8
O1 C12 C13 108.79(14)
O1 C12 H12A 109.9
C13 C12 H12A 109.9
O1 C12 H12B 109.9
C13 C12 H12B 109.9
H12A C12 H12B 108.3
C12 C13 C14 110.70(14)
C12 C13 H13A 109.5
C14 C13 H13A 109.5
C12 C13 H13B 109.5
C14 C13 H13B 109.5
H13A C13 H13B 108.1
C13 C14 C15 113.15(14)
C13 C14 H14A 108.9
C15 C14 H14A 108.9
C13 C14 H14B 108.9
C15 C14 H14B 108.9
H14A C14 H14B 107.8
C14 C15 C16 113.77(15)
C14 C15 H15A 108.8
C16 C15 H15A 108.8
C14 C15 H15B 108.8
C16 C15 H15B 108.8
H15A C15 H15B 107.7
C17 C16 C15 113.57(15)
C17 C16 H16A 108.9
C15 C16 H16A 108.9
C17 C16 H16B 108.9
C15 C16 H16B 108.9
H16A C16 H16B 107.7
C16 C17 H17A 109.5
C16 C17 H17B 109.5
H17A C17 H17B 109.5
C16 C17 H17C 109.5
H17A C17 H17C 109.5
H17B C17 H17C 109.5
O4 C18 O3 124.09(16)
O4 C18 C19 122.93(15)
O3 C18 C19 112.97(14)
C20 C19 C24 119.21(16)
C20 C19 C18 118.57(15)
C24 C19 C18 122.22(15)
C21 C20 C19 120.56(16)
C21 C20 H20 119.7
C19 C20 H20 119.7
C20 C21 C22 119.51(16)
C20 C21 H21 120.2
C22 C21 H21 120.2
C21 C22 C23 120.46(16)
C21 C22 C25 119.68(16)
C23 C22 C25 119.84(16)
C24 C23 C22 119.35(17)
C24 C23 H23 120.3
C22 C23 H23 120.3
C23 C24 C19 120.91(16)
C23 C24 H24 119.5
C19 C24 H24 119.5
N2 C25 C22 178.9(2)

loop_
_geom_bond_atom_site_label_1
_geom_bond_atom_site_label_2
_geom_bond_distance
O1 C9 1.360(2)
O1 C12 1.439(2)
O2 C1 1.268(2)
O3 C18 1.321(2)
O3 H3 0.8400
O4 C18 1.216(2)
N1 C3 1.368(2)
N1 C4 1.370(2)
N1 C6 1.437(2)
N2 C25 1.149(2)
C1 C5 1.426(2)
C1 C2 1.430(2)
C2 C3 1.348(2)
C2 H2 0.9500
C3 H3A 0.9500
C4 C5 1.345(2)
C4 H4 0.9500
C5 H5 0.9500
C6 C11 1.383(2)
C6 C7 1.392(2)
C7 C8 1.374(2)
C7 H7 0.9500
C8 C9 1.392(2)
C8 H8 0.9500
C9 C10 1.396(2)
C10 C11 1.384(2)
C10 H10 0.9500
C11 H11 0.9500
C12 C13 1.503(2)
C12 H12A 0.9900
C12 H12B 0.9900
C13 C14 1.521(2)
C13 H13A 0.9900
C13 H13B 0.9900
C14 C15 1.524(2)
C14 H14A 0.9900
C14 H14B 0.9900
C15 C16 1.524(2)
C15 H15A 0.9900
C15 H15B 0.9900
C16 C17 1.523(3)
C16 H16A 0.9900
C16 H16B 0.9900
C17 H17A 0.9800
C17 H17B 0.9800
C17 H17C 0.9800
C18 C19 1.489(3)
C19 C20 1.392(2)
C19 C24 1.393(2)
C20 C21 1.381(2)
C20 H20 0.9500
C21 C22 1.388(2)
C21 H21 0.9500
C22 C23 1.398(2)
C22 C25 1.439(3)
C23 C24 1.372(2)
C23 H23 0.9500
C24 H24 0.9500

loop_
_geom_hbond_atom_site_label_D
_geom_hbond_atom_site_label_H
_geom_hbond_atom_site_label_A
_geom_hbond_site_symmetry_A
_geom_hbond_distance_DH
_geom_hbond_distance_HA
_geom_hbond_distance_DA
_geom_hbond_angle_DHA
_geom_hbond_publ_flag
O3 H3 O2 . 0.84 1.72 2.5244(17) 159 y
C2 H2 O4 . 0.95 2.60 3.438(2) 147 y
C4 H4 O4 2_656 0.95 2.37 3.148(2) 139 y
C7 H7 O2 2_646 0.95 2.41 3.303(2) 156 y
C8 H8 O3 2_646 0.95 2.48 3.273(2) 140 y
C13 H13B Cg3 4_555 0.99 2.91 3.856(2) 161 y

loop_
_geom_torsion_atom_site_label_1
_geom_torsion_atom_site_label_2
_geom_torsion_atom_site_label_3
_geom_torsion_atom_site_label_4
_geom_torsion
O2 C1 C2 C3 -177.75(16)
C5 C1 C2 C3 1.7(2)
C1 C2 C3 N1 0.1(3)
C4 N1 C3 C2 -1.6(2)
C6 N1 C3 C2 174.49(16)
C3 N1 C4 C5 1.0(2)
C6 N1 C4 C5 -175.07(16)
N1 C4 C5 C1 0.9(3)
O2 C1 C5 C4 177.24(16)
C2 C1 C5 C4 -2.2(2)
C3 N1 C6 C11 142.83(17)
C4 N1 C6 C11 -41.2(2)
C3 N1 C6 C7 -39.4(2)
C4 N1 C6 C7 136.59(17)
C11 C6 C7 C8 0.6(3)
N1 C6 C7 C8 -177.14(15)
C6 C7 C8 C9 2.2(3)
C12 O1 C9 C8 -176.54(15)
C12 O1 C9 C10 3.5(2)
C7 C8 C9 O1 176.83(15)
C7 C8 C9 C10 -3.2(3)
O1 C9 C10 C11 -178.61(16)
C8 C9 C10 C11 1.5(3)
C7 C6 C11 C10 -2.4(3)
N1 C6 C11 C10 175.36(15)
C9 C10 C11 C6 1.3(3)
C9 O1 C12 C13 -178.21(14)
O1 C12 C13 C14 -176.75(14)
C12 C13 C14 C15 -179.12(15)
C13 C14 C15 C16 172.79(15)
C14 C15 C16 C17 62.7(2)
O4 C18 C19 C20 -9.2(3)
O3 C18 C19 C20 171.44(15)
O4 C18 C19 C24 170.38(17)
O3 C18 C19 C24 -9.0(2)
C24 C19 C20 C21 0.0(3)
C18 C19 C20 C21 179.57(15)
C19 C20 C21 C22 -0.2(3)
C20 C21 C22 C23 0.1(3)
C20 C21 C22 C25 -178.06(16)
C21 C22 C23 C24 0.1(3)
C25 C22 C23 C24 178.26(16)
C22 C23 C24 C19 -0.3(3)
C20 C19 C24 C23 0.2(3)
C18 C19 C24 C23 -179.35(16)

loop_
_cod_related_entry_id
_cod_related_entry_database
_cod_related_entry_code
1 ChemSpider 21133407
